data_4113643
loop_
_publ_author_name
'Makoto Mitani'
'Rieko Furuyama'
'Jun-ichi Mohri'
'Junji Saito'
'Seiichi Ishii'
'Hiroshi Terao'
'Takashi Nakano'
'Hidetsugu Tanaka'
'Terunori Fujita'

_publ_section_title
;
 Syndiospecific Living Propylene Polymerization Catalyzed by Titanium
 Complexes Having Fluorine-Containing Phenoxy-Imine Chelate Ligands
;
_journal_name_full 'Journal of the American Chemical Society'
_journal_page_first 4293
_journal_page_last 4305
_journal_paper_doi 10.1021/ja029560j
_journal_volume 125
_journal_year 2003
_chemical_formula_moiety 'C32 H26 Cl2 F10 N2 O2 Si2 Ti '
_chemical_formula_sum 'C32 H26 Cl2 F10 N2 O2 Si2 Ti'
_chemical_formula_weight 835.53
_space_group_IT_number 15
_symmetry_cell_setting monoclinic
_symmetry_Int_Tables_number 15
_symmetry_space_group_name_Hall '-C 2yc'
_symmetry_space_group_name_H-M 'C 1 2/c 1'
_audit_creation_date 'Mon Feb 19 15:33:33 2002'
_audit_creation_method 'from TEXRAY.INF file'
_cell_angle_alpha 90
_cell_angle_beta 115.82(1)
_cell_angle_gamma 90
_cell_formula_units_Z 8
_cell_length_a 29.963(4)
_cell_length_b 16.29(1)
_cell_length_c 17.264(4)
_cell_measurement_reflns_used 19
_cell_measurement_temperature 258.2
_cell_measurement_theta_max 17.4
_cell_measurement_theta_min 15.1
_cell_volume 7585(5)
_computing_cell_refinement 'Rigaku/AFC Diffractometer Control'
_computing_data_collection 'Rigaku/AFC Diffractometer Control'
_computing_data_reduction teXsan
_computing_publication_material teXsan
_computing_structure_refinement teXsan
_diffrn_ambient_temperature 258.2
_diffrn_measurement_device_type 'Rigaku AFC7R'
_diffrn_measurement_method \w
_diffrn_orient_matrix_UB_11 0.01991
_diffrn_orient_matrix_UB_12 0.04773
_diffrn_orient_matrix_UB_13 -0.00388
_diffrn_orient_matrix_UB_21 0.03128
_diffrn_orient_matrix_UB_22 -0.03046
_diffrn_orient_matrix_UB_23 0.03565
_diffrn_orient_matrix_UB_31 -0.00002
_diffrn_orient_matrix_UB_32 -0.02375
_diffrn_orient_matrix_UB_33 -0.05343
_diffrn_radiation_detector 'scintillation counter'
_diffrn_radiation_monochromator graphite
_diffrn_radiation_source 'Rigaku rotating anode'
_diffrn_radiation_type 'Mo K\a'
_diffrn_radiation_wavelength 0.7107
_diffrn_reflns_av_R_equivalents 0.033
_diffrn_reflns_av_sigmaI/netI 0.074
_diffrn_reflns_limit_h_max 38
_diffrn_reflns_limit_h_min -34
_diffrn_reflns_limit_k_max 21
_diffrn_reflns_limit_k_min 0
_diffrn_reflns_limit_l_max 12
_diffrn_reflns_limit_l_min -22
_diffrn_reflns_number 10380
_diffrn_reflns_reduction_process 'Lp corrections applied'
_diffrn_reflns_theta_max 27.50
_diffrn_reflns_theta_min 2.50
_diffrn_standards_decay_% -1.89
_diffrn_standards_interval_count 150
_diffrn_standards_number 3
_exptl_absorpt_coefficient_mu 0.510
_exptl_absorpt_correction_T_max 0.999
_exptl_absorpt_correction_T_min 0.887
_exptl_absorpt_correction_type psi-scan
_exptl_absorpt_process_details '(North, Phillips & Mathews, 1968)'
_exptl_crystal_colour red
_exptl_crystal_density_diffrn 1.464
_exptl_crystal_description block
_exptl_crystal_F_000 3376.00
_exptl_crystal_size_max 0.200
_exptl_crystal_size_mid 0.200
_exptl_crystal_size_min 0.200
_refine_diff_density_max 0.58
_refine_diff_density_min -0.41
_refine_ls_extinction_method none
_refine_ls_goodness_of_fit_ref 1.302
_refine_ls_hydrogen_treatment noref
_refine_ls_matrix_type full
_refine_ls_number_constraints 0
_refine_ls_number_parameters 460
_refine_ls_number_reflns 4618
_refine_ls_number_restraints 0
_refine_ls_R_factor_all 0.0401
_refine_ls_R_factor_gt 0.0401
_refine_ls_shift/su_max 0.0005
_refine_ls_shift/su_mean 0.0000
_refine_ls_structure_factor_coef Fsqd
_refine_ls_weighting_details 'w = 1/[\s^2^(Fo^2^) + 0.00160(Fo^2^)^2^]'
_refine_ls_weighting_scheme calc
_refine_ls_wR_factor_gt 0.0978
_refine_ls_wR_factor_ref 0.0978
_reflns_number_gt 4618
_reflns_number_total 8698
_reflns_threshold_expression >2.0sigma(I)
_cod_data_source_file ja029560jsi20030127_032128_1.cif
_cod_data_source_block compound4
_cod_original_cell_volume 7582(5)
_cod_original_sg_symbol_H-M 'C 2/c '
_cod_original_formula_sum 'C32 H26 Cl2 F10 N2 O2 Si2 Ti '
_cod_database_code 4113643

loop_
_symmetry_equiv_pos_as_xyz
x,y,z
-x,y,1/2-z
-x,-y,-z
x,-y,1/2+z
1/2+x,1/2+y,z
1/2-x,1/2+y,1/2-z
1/2-x,1/2-y,-z
1/2+x,1/2-y,1/2+z

loop_
_atom_site_label
_atom_site_type_symbol
_atom_site_fract_x
_atom_site_fract_y
_atom_site_fract_z
_atom_site_U_iso_or_equiv
_atom_site_adp_type
_atom_site_occupancy
_atom_site_calc_flag
Ti(1) Ti 0.23493(2) -0.07844(4) 0.79224(4) 0.0373(2) Uani 1.00 d
Cl(1) Cl 0.22214(4) -0.07408(7) 0.91102(7) 0.0603(3) Uani 1.00 d
Cl(2) Cl 0.21342(4) -0.21196(5) 0.75339(7) 0.0559(3) Uani 1.00 d
Si(1) Si 0.06195(4) -0.08703(7) 0.64442(7) 0.0482(3) Uani 1.00 d
Si(2) Si 0.38762(4) -0.15477(7) 1.02536(7) 0.0564(3) Uani 1.00 d
F(1) F 0.29570(9) 0.0890(2) 0.9792(1) 0.0693(8) Uani 1.00 d
F(2) F 0.39293(10) 0.1290(2) 1.0656(2) 0.0940(10) Uani 1.00 d
F(3) F 0.44845(8) 0.1490(2) 0.9794(2) 0.0996(10) Uani 1.00 d
F(4) F 0.40663(9) 0.1339(2) 0.8049(2) 0.0874(10) Uani 1.00 d
F(5) F 0.31023(8) 0.0934(1) 0.7192(1) 0.0591(7) Uani 1.00 d
F(6) F 0.23819(10) -0.2185(1) 0.5824(2) 0.0710(8) Uani 1.00 d
F(7) F 0.1616(1) -0.2293(2) 0.4254(2) 0.096(1) Uani 1.00 d
F(8) F 0.10080(9) -0.0971(2) 0.3572(2) 0.0934(10) Uani 1.00 d
F(9) F 0.12031(8) 0.0467(2) 0.4444(2) 0.0747(8) Uani 1.00 d
F(10) F 0.19866(8) 0.0592(1) 0.5989(1) 0.0580(7) Uani 1.00 d
O(1) O 0.17249(8) -0.0388(1) 0.7201(2) 0.0415(6) Uani 1.00 d
O(2) O 0.30279(8) -0.0960(1) 0.8535(1) 0.0414(6) Uani 1.00 d
N(1) N 0.25152(10) 0.0571(2) 0.8033(2) 0.0394(8) Uani 1.00 d
N(2) N 0.25722(10) -0.0758(2) 0.6824(2) 0.0395(7) Uani 1.00 d
C(1) C 0.1436(1) 0.0274(2) 0.7067(2) 0.0375(9) Uani 1.00 d
C(2) C 0.0917(1) 0.0180(2) 0.6672(2) 0.0434(9) Uani 1.00 d
C(3) C 0.0642(1) 0.0902(2) 0.6507(3) 0.055(1) Uani 1.00 d
C(4) C 0.0850(1) 0.1677(2) 0.6715(3) 0.059(1) Uani 1.00 d
C(5) C 0.1356(1) 0.1750(2) 0.7126(3) 0.054(1) Uani 1.00 d
C(6) C 0.1659(1) 0.1052(2) 0.7319(2) 0.0410(9) Uani 1.00 d
C(7) C 0.0831(2) -0.1479(3) 0.7447(3) 0.065(1) Uani 1.00 d
C(8) C -0.0065(1) -0.0714(3) 0.5997(3) 0.070(1) Uani 1.00 d
C(9) C 0.0766(2) -0.1417(3) 0.5640(3) 0.064(1) Uani 1.00 d
C(10) C 0.2182(1) 0.1153(2) 0.7759(2) 0.0421(9) Uani 1.00 d
C(11) C 0.3014(1) 0.0855(2) 0.8477(2) 0.0441(9) Uani 1.00 d
C(12) C 0.3229(1) 0.0975(2) 0.9355(3) 0.052(1) Uani 1.00 d
C(13) C 0.3725(2) 0.1189(3) 0.9797(3) 0.066(1) Uani 1.00 d
C(14) C 0.4003(1) 0.1299(3) 0.9355(3) 0.067(1) Uani 1.00 d
C(15) C 0.3797(1) 0.1213(3) 0.8487(3) 0.063(1) Uani 1.00 d
C(16) C 0.3304(1) 0.1002(2) 0.8046(3) 0.049(1) Uani 1.00 d
C(17) C 0.3461(1) -0.0985(2) 0.8494(2) 0.0400(9) Uani 1.00 d
C(18) C 0.3895(1) -0.1150(2) 0.9238(2) 0.0470(10) Uani 1.00 d
C(19) C 0.4336(1) -0.1108(3) 0.9157(3) 0.063(1) Uani 1.00 d
C(20) C 0.4355(1) -0.0938(3) 0.8380(3) 0.072(1) Uani 1.00 d
C(21) C 0.3926(1) -0.0846(3) 0.7652(3) 0.059(1) Uani 1.00 d
C(22) C 0.3464(1) -0.0861(2) 0.7684(2) 0.0427(9) Uani 1.00 d
C(23) C 0.3616(2) -0.0779(3) 1.0729(3) 0.090(2) Uani 1.00 d
C(24) C 0.3494(2) -0.2486(3) 0.9968(3) 0.102(2) Uani 1.00 d
C(25) C 0.4522(2) -0.1789(4) 1.1035(4) 0.108(2) Uani 1.00 d
C(26) C 0.3020(1) -0.0801(2) 0.6903(2) 0.0442(9) Uani 1.00 d
C(27) C 0.2190(1) -0.0804(2) 0.5966(2) 0.0431(9) Uani 1.00 d
C(28) C 0.2095(1) -0.1523(2) 0.5494(2) 0.052(1) Uani 1.00 d
C(29) C 0.1705(2) -0.1582(3) 0.4690(3) 0.065(1) Uani 1.00 d
C(30) C 0.1399(1) -0.0916(3) 0.4345(3) 0.063(1) Uani 1.00 d
C(31) C 0.1495(1) -0.0190(3) 0.4789(2) 0.055(1) Uani 1.00 d
C(32) C 0.1886(1) -0.0134(2) 0.5580(2) 0.045(1) Uani 1.00 d
H(1) H 0.0290 0.0861 0.6237 0.0654 Uiso 1.00 calc
H(2) H 0.0646 0.2151 0.6576 0.0710 Uiso 1.00 calc
H(3) H 0.1501 0.2279 0.7277 0.0648 Uiso 1.00 calc
H(4) H 0.2302 0.1701 0.7863 0.0506 Uiso 1.00 calc
H(5) H 0.1180 -0.1550 0.7685 0.0787 Uiso 1.00 calc
H(6) H 0.0747 -0.1200 0.7848 0.0787 Uiso 1.00 calc
H(7) H 0.0674 -0.2002 0.7322 0.0787 Uiso 1.00 calc
H(8) H -0.0227 -0.1232 0.5878 0.0830 Uiso 1.00 calc
H(9) H -0.0176 -0.0403 0.5481 0.0830 Uiso 1.00 calc
H(10) H -0.0140 -0.0428 0.6405 0.0830 Uiso 1.00 calc
H(11) H 0.0645 -0.1108 0.5122 0.0763 Uiso 1.00 calc
H(12) H 0.0613 -0.1942 0.5529 0.0763 Uiso 1.00 calc
H(13) H 0.1115 -0.1480 0.5859 0.0763 Uiso 1.00 calc
H(14) H 0.4638 -0.1200 0.9653 0.0751 Uiso 1.00 calc
H(15) H 0.4666 -0.0887 0.8361 0.0868 Uiso 1.00 calc
H(16) H 0.3938 -0.0771 0.7115 0.0709 Uiso 1.00 calc
H(17) H 0.3058 -0.0792 0.6385 0.0529 Uiso 1.00 calc
H(18) H 0.3616 -0.0994 1.1240 0.1075 Uiso 1.00 calc
H(19) H 0.3812 -0.0294 1.0860 0.1075 Uiso 1.00 calc
H(20) H 0.3285 -0.0652 1.0329 0.1075 Uiso 1.00 calc
H(21) H 0.3169 -0.2357 0.9548 0.1211 Uiso 1.00 calc
H(22) H 0.3639 -0.2883 0.9747 0.1211 Uiso 1.00 calc
H(23) H 0.3477 -0.2697 1.0469 0.1211 Uiso 1.00 calc
H(24) H 0.4652 -0.2201 1.0800 0.1298 Uiso 1.00 calc
H(25) H 0.4523 -0.1983 1.1554 0.1298 Uiso 1.00 calc
H(26) H 0.4719 -0.1308 1.1146 0.1298 Uiso 1.00 calc

loop_
_atom_site_aniso_label
_atom_site_aniso_U_11
_atom_site_aniso_U_22
_atom_site_aniso_U_33
_atom_site_aniso_U_12
_atom_site_aniso_U_13
_atom_site_aniso_U_23
Ti(1) 0.0367(3) 0.0359(3) 0.0439(3) 0.0027(3) 0.0216(3) 0.0022(3)
Cl(1) 0.0637(6) 0.0733(7) 0.0597(6) 0.0043(5) 0.0416(5) 0.0023(5)
Cl(2) 0.0609(6) 0.0373(5) 0.0775(7) -0.0011(4) 0.0376(5) -0.0032(4)
Si(1) 0.0388(5) 0.0529(6) 0.0522(6) -0.0044(5) 0.0193(5) 0.0002(5)
Si(2) 0.0612(7) 0.0577(7) 0.0476(6) 0.0107(5) 0.0212(5) 0.0109(5)
F(1) 0.068(1) 0.088(2) 0.056(1) -0.007(1) 0.030(1) -0.009(1)
F(2) 0.073(2) 0.105(2) 0.071(2) -0.010(2) 0.001(1) -0.010(2)
F(3) 0.036(1) 0.093(2) 0.139(3) -0.006(1) 0.009(1) 0.002(2)
F(4) 0.060(1) 0.090(2) 0.134(2) -0.008(1) 0.062(2) 0.010(2)
F(5) 0.063(1) 0.058(1) 0.067(1) -0.007(1) 0.039(1) 0.005(1)
F(6) 0.094(2) 0.056(1) 0.062(1) 0.014(1) 0.034(1) -0.003(1)
F(7) 0.116(2) 0.096(2) 0.068(2) -0.021(2) 0.033(2) -0.030(2)
F(8) 0.068(2) 0.147(3) 0.048(1) -0.015(2) 0.008(1) -0.006(2)
F(9) 0.054(1) 0.104(2) 0.061(2) 0.023(1) 0.021(1) 0.030(1)
F(10) 0.066(1) 0.054(1) 0.056(1) 0.010(1) 0.028(1) 0.010(1)
O(1) 0.034(1) 0.035(1) 0.057(1) 0.0000(10) 0.021(1) 0.000(1)
O(2) 0.039(1) 0.048(1) 0.042(1) 0.006(1) 0.022(1) 0.005(1)
N(1) 0.038(1) 0.038(1) 0.044(2) -0.003(1) 0.020(1) -0.001(1)
N(2) 0.042(1) 0.039(1) 0.039(1) 0.005(1) 0.019(1) 0.004(1)
C(1) 0.037(2) 0.039(2) 0.039(2) 0.004(1) 0.019(1) 0.005(1)
C(2) 0.037(2) 0.048(2) 0.044(2) 0.003(2) 0.017(2) 0.005(2)
C(3) 0.040(2) 0.060(2) 0.058(2) 0.008(2) 0.016(2) 0.002(2)
C(4) 0.051(2) 0.049(2) 0.072(3) 0.016(2) 0.022(2) 0.010(2)
C(5) 0.057(2) 0.040(2) 0.064(3) 0.005(2) 0.026(2) 0.004(2)
C(6) 0.043(2) 0.036(2) 0.047(2) 0.003(1) 0.023(2) 0.007(1)
C(7) 0.068(3) 0.065(3) 0.067(3) -0.010(2) 0.032(2) 0.005(2)
C(8) 0.045(2) 0.072(3) 0.086(3) -0.008(2) 0.023(2) 0.001(2)
C(9) 0.065(3) 0.063(3) 0.066(3) -0.008(2) 0.032(2) -0.009(2)
C(10) 0.045(2) 0.036(2) 0.049(2) -0.004(1) 0.024(2) 0.000(2)
C(11) 0.039(2) 0.035(2) 0.058(2) 0.000(1) 0.020(2) 0.000(2)
C(12) 0.051(2) 0.050(2) 0.055(2) -0.001(2) 0.024(2) -0.002(2)
C(13) 0.052(2) 0.064(3) 0.064(3) 0.001(2) 0.008(2) -0.005(2)
C(14) 0.036(2) 0.057(3) 0.093(4) -0.004(2) 0.014(2) -0.001(2)
C(15) 0.045(2) 0.053(2) 0.099(4) 0.001(2) 0.037(2) 0.009(2)
C(16) 0.047(2) 0.040(2) 0.061(2) -0.002(2) 0.025(2) 0.002(2)
C(17) 0.040(2) 0.037(2) 0.046(2) 0.004(1) 0.021(2) 0.004(1)
C(18) 0.041(2) 0.048(2) 0.051(2) 0.005(2) 0.018(2) 0.003(2)
C(19) 0.040(2) 0.082(3) 0.063(3) 0.010(2) 0.019(2) 0.015(2)
C(20) 0.043(2) 0.097(4) 0.080(3) 0.008(2) 0.031(2) 0.018(3)
C(21) 0.052(2) 0.075(3) 0.063(3) 0.011(2) 0.036(2) 0.015(2)
C(22) 0.040(2) 0.044(2) 0.047(2) 0.008(2) 0.023(2) 0.009(2)
C(23) 0.123(4) 0.096(4) 0.057(3) 0.030(3) 0.046(3) 0.007(3)
C(24) 0.141(5) 0.085(4) 0.083(4) -0.024(4) 0.053(4) 0.016(3)
C(25) 0.082(4) 0.146(5) 0.083(4) 0.031(4) 0.023(3) 0.049(4)
C(26) 0.049(2) 0.046(2) 0.044(2) 0.005(2) 0.026(2) 0.008(2)
C(27) 0.045(2) 0.049(2) 0.039(2) 0.002(2) 0.022(2) 0.006(2)
C(28) 0.055(2) 0.060(2) 0.044(2) 0.007(2) 0.024(2) 0.004(2)
C(29) 0.075(3) 0.075(3) 0.051(3) -0.013(2) 0.033(2) -0.013(2)
C(30) 0.050(2) 0.099(4) 0.037(2) -0.011(2) 0.016(2) 0.000(2)
C(31) 0.041(2) 0.079(3) 0.044(2) 0.007(2) 0.018(2) 0.020(2)
C(32) 0.047(2) 0.054(2) 0.042(2) 0.002(2) 0.026(2) 0.009(2)

loop_
_atom_type_symbol
_atom_type_description
_atom_type_scat_dispersion_real
_atom_type_scat_dispersion_imag
_atom_type_scat_source
C C 0.003 0.002
;International Tables for Crystallography
(1992, Vol. C, Tables 4.2.6.8 and 6.1.1.1)
;
H H 0.000 0.000
;International Tables for Crystallography
(1992, Vol. C, Table 6.1.1.2)
;
N N 0.006 0.003
;International Tables for Crystallography
(1992, Vol. C, Tables 4.2.6.8 and 6.1.1.1)
;
O O 0.011 0.006
;International Tables for Crystallography
(1992, Vol. C, Tables 4.2.6.8 and 6.1.1.1)
;
F F 0.017 0.010
;International Tables for Crystallography
(1992, Vol. C, Tables 4.2.6.8 and 6.1.1.1)
;
Si Si 0.082 0.070
;International Tables for Crystallography
(1992, Vol. C, Tables 4.2.6.8 and 6.1.1.1)
;
Ti Ti 0.278 0.446
;International Tables for Crystallography
(1992, Vol. C, Tables 4.2.6.8 and 6.1.1.1)
;
Cl Cl 0.148 0.159
;International Tables for Crystallography
(1992, Vol. C, Tables 4.2.6.8 and 6.1.1.1)
;

loop_
_geom_angle_atom_site_label_1
_geom_angle_atom_site_label_2
_geom_angle_atom_site_label_3
_geom_angle
_geom_angle_site_symmetry_1
_geom_angle_site_symmetry_2
_geom_angle_site_symmetry_3
_geom_angle_publ_flag
Cl(1) Ti(1) Cl(2) 99.19(4) 1_555 1_555 1_555 yes
Cl(1) Ti(1) O(1) 94.54(8) 1_555 1_555 1_555 yes
Cl(1) Ti(1) O(2) 93.73(8) 1_555 1_555 1_555 yes
Cl(1) Ti(1) N(1) 90.62(8) 1_555 1_555 1_555 yes
Cl(1) Ti(1) N(2) 172.86(8) 1_555 1_555 1_555 yes
Cl(2) Ti(1) O(1) 93.48(7) 1_555 1_555 1_555 yes
Cl(2) Ti(1) O(2) 96.85(8) 1_555 1_555 1_555 yes
Cl(2) Ti(1) N(1) 168.96(8) 1_555 1_555 1_555 yes
Cl(2) Ti(1) N(2) 85.44(7) 1_555 1_555 1_555 yes
O(1) Ti(1) O(2) 165.6(1) 1_555 1_555 1_555 yes
O(1) Ti(1) N(1) 80.62(10) 1_555 1_555 1_555 yes
O(1) Ti(1) N(2) 90.6(1) 1_555 1_555 1_555 yes
O(2) Ti(1) N(1) 87.49(10) 1_555 1_555 1_555 yes
O(2) Ti(1) N(2) 80.27(10) 1_555 1_555 1_555 yes
N(1) Ti(1) N(2) 85.30(10) 1_555 1_555 1_555 yes
C(2) Si(1) C(7) 110.6(2) 1_555 1_555 1_555 yes
C(2) Si(1) C(8) 107.3(2) 1_555 1_555 1_555 yes
C(2) Si(1) C(9) 110.2(2) 1_555 1_555 1_555 yes
C(7) Si(1) C(8) 109.1(2) 1_555 1_555 1_555 yes
C(7) Si(1) C(9) 110.3(2) 1_555 1_555 1_555 yes
C(8) Si(1) C(9) 109.3(2) 1_555 1_555 1_555 yes
C(18) Si(2) C(23) 111.6(2) 1_555 1_555 1_555 yes
C(18) Si(2) C(24) 107.6(2) 1_555 1_555 1_555 yes
C(18) Si(2) C(25) 107.7(2) 1_555 1_555 1_555 yes
C(23) Si(2) C(24) 110.3(3) 1_555 1_555 1_555 yes
C(23) Si(2) C(25) 109.2(3) 1_555 1_555 1_555 yes
C(24) Si(2) C(25) 110.4(3) 1_555 1_555 1_555 yes
Ti(1) O(1) C(1) 141.6(2) 1_555 1_555 1_555 yes
Ti(1) O(2) C(17) 145.6(2) 1_555 1_555 1_555 yes
Ti(1) N(1) C(10) 125.1(2) 1_555 1_555 1_555 yes
Ti(1) N(1) C(11) 120.3(2) 1_555 1_555 1_555 yes
C(10) N(1) C(11) 114.5(3) 1_555 1_555 1_555 yes
Ti(1) N(2) C(26) 125.6(2) 1_555 1_555 1_555 yes
Ti(1) N(2) C(27) 118.1(2) 1_555 1_555 1_555 yes
C(26) N(2) C(27) 115.8(3) 1_555 1_555 1_555 yes
O(1) C(1) C(2) 119.4(3) 1_555 1_555 1_555 yes
O(1) C(1) C(6) 119.1(3) 1_555 1_555 1_555 yes
C(2) C(1) C(6) 121.5(3) 1_555 1_555 1_555 yes
Si(1) C(2) C(1) 121.4(2) 1_555 1_555 1_555 yes
Si(1) C(2) C(3) 122.5(3) 1_555 1_555 1_555 yes
C(1) C(2) C(3) 116.0(3) 1_555 1_555 1_555 yes
C(2) C(3) C(4) 123.8(3) 1_555 1_555 1_555 yes
C(2) C(3) H(1) 118.1(4) 1_555 1_555 1_555 no
C(4) C(3) H(1) 118.1(4) 1_555 1_555 1_555 no
C(3) C(4) C(5) 119.1(3) 1_555 1_555 1_555 yes
C(3) C(4) H(2) 120.5(4) 1_555 1_555 1_555 no
C(5) C(4) H(2) 120.4(4) 1_555 1_555 1_555 no
C(4) C(5) C(6) 120.6(3) 1_555 1_555 1_555 yes
C(4) C(5) H(3) 119.6(4) 1_555 1_555 1_555 no
C(6) C(5) H(3) 119.8(4) 1_555 1_555 1_555 no
C(1) C(6) C(5) 118.9(3) 1_555 1_555 1_555 yes
C(1) C(6) C(10) 122.2(3) 1_555 1_555 1_555 yes
C(5) C(6) C(10) 118.9(3) 1_555 1_555 1_555 yes
Si(1) C(7) H(5) 109.5(3) 1_555 1_555 1_555 no
Si(1) C(7) H(6) 109.6(3) 1_555 1_555 1_555 no
Si(1) C(7) H(7) 109.5(3) 1_555 1_555 1_555 no
H(5) C(7) H(6) 109.5(4) 1_555 1_555 1_555 no
H(5) C(7) H(7) 109.4(4) 1_555 1_555 1_555 no
H(6) C(7) H(7) 109.4(4) 1_555 1_555 1_555 no
Si(1) C(8) H(8) 109.5(3) 1_555 1_555 1_555 no
Si(1) C(8) H(9) 109.5(3) 1_555 1_555 1_555 no
Si(1) C(8) H(10) 109.4(3) 1_555 1_555 1_555 no
H(8) C(8) H(9) 109.5(4) 1_555 1_555 1_555 no
H(8) C(8) H(10) 109.4(4) 1_555 1_555 1_555 no
H(9) C(8) H(10) 109.5(4) 1_555 1_555 1_555 no
Si(1) C(9) H(11) 109.5(3) 1_555 1_555 1_555 no
Si(1) C(9) H(12) 109.4(3) 1_555 1_555 1_555 no
Si(1) C(9) H(13) 109.5(3) 1_555 1_555 1_555 no
H(11) C(9) H(12) 109.5(4) 1_555 1_555 1_555 no
H(11) C(9) H(13) 109.5(4) 1_555 1_555 1_555 no
H(12) C(9) H(13) 109.5(4) 1_555 1_555 1_555 no
N(1) C(10) C(6) 126.9(3) 1_555 1_555 1_555 yes
N(1) C(10) H(4) 116.6(3) 1_555 1_555 1_555 no
C(6) C(10) H(4) 116.6(3) 1_555 1_555 1_555 no
N(1) C(11) C(12) 120.9(3) 1_555 1_555 1_555 yes
N(1) C(11) C(16) 121.4(3) 1_555 1_555 1_555 yes
C(12) C(11) C(16) 117.6(3) 1_555 1_555 1_555 yes
F(1) C(12) C(11) 119.9(3) 1_555 1_555 1_555 yes
F(1) C(12) C(13) 119.0(4) 1_555 1_555 1_555 yes
C(11) C(12) C(13) 121.1(4) 1_555 1_555 1_555 yes
F(2) C(13) C(12) 120.1(4) 1_555 1_555 1_555 yes
F(2) C(13) C(14) 120.3(4) 1_555 1_555 1_555 yes
C(12) C(13) C(14) 119.5(4) 1_555 1_555 1_555 yes
F(3) C(14) C(13) 118.8(4) 1_555 1_555 1_555 yes
F(3) C(14) C(15) 120.6(4) 1_555 1_555 1_555 yes
C(13) C(14) C(15) 120.6(4) 1_555 1_555 1_555 yes
F(4) C(15) C(14) 120.7(4) 1_555 1_555 1_555 yes
F(4) C(15) C(16) 119.4(4) 1_555 1_555 1_555 yes
C(14) C(15) C(16) 120.0(4) 1_555 1_555 1_555 yes
F(5) C(16) C(11) 119.4(3) 1_555 1_555 1_555 yes
F(5) C(16) C(15) 119.5(4) 1_555 1_555 1_555 yes
C(11) C(16) C(15) 121.1(4) 1_555 1_555 1_555 yes
O(2) C(17) C(18) 119.8(3) 1_555 1_555 1_555 yes
O(2) C(17) C(22) 118.2(3) 1_555 1_555 1_555 yes
C(18) C(17) C(22) 122.0(3) 1_555 1_555 1_555 yes
Si(2) C(18) C(17) 121.6(3) 1_555 1_555 1_555 yes
Si(2) C(18) C(19) 121.6(3) 1_555 1_555 1_555 yes
C(17) C(18) C(19) 116.3(3) 1_555 1_555 1_555 yes
C(18) C(19) C(20) 123.0(4) 1_555 1_555 1_555 yes
C(18) C(19) H(14) 118.5(4) 1_555 1_555 1_555 no
C(20) C(19) H(14) 118.4(4) 1_555 1_555 1_555 no
C(19) C(20) C(21) 119.6(4) 1_555 1_555 1_555 yes
C(19) C(20) H(15) 120.2(4) 1_555 1_555 1_555 no
C(21) C(20) H(15) 120.3(4) 1_555 1_555 1_555 no
C(20) C(21) C(22) 120.8(4) 1_555 1_555 1_555 yes
C(20) C(21) H(16) 119.6(4) 1_555 1_555 1_555 no
C(22) C(21) H(16) 119.6(4) 1_555 1_555 1_555 no
C(17) C(22) C(21) 118.0(3) 1_555 1_555 1_555 yes
C(17) C(22) C(26) 122.6(3) 1_555 1_555 1_555 yes
C(21) C(22) C(26) 119.3(3) 1_555 1_555 1_555 yes
Si(2) C(23) H(18) 109.5(4) 1_555 1_555 1_555 no
Si(2) C(23) H(19) 109.5(4) 1_555 1_555 1_555 no
Si(2) C(23) H(20) 109.4(4) 1_555 1_555 1_555 no
H(18) C(23) H(19) 109.6(5) 1_555 1_555 1_555 no
H(18) C(23) H(20) 109.4(6) 1_555 1_555 1_555 no
H(19) C(23) H(20) 109.4(5) 1_555 1_555 1_555 no
Si(2) C(24) H(21) 109.4(4) 1_555 1_555 1_555 no
Si(2) C(24) H(22) 109.4(4) 1_555 1_555 1_555 no
Si(2) C(24) H(23) 109.2(4) 1_555 1_555 1_555 no
H(21) C(24) H(22) 109.8(6) 1_555 1_555 1_555 no
H(21) C(24) H(23) 109.5(6) 1_555 1_555 1_555 no
H(22) C(24) H(23) 109.6(5) 1_555 1_555 1_555 no
Si(2) C(25) H(24) 109.3(5) 1_555 1_555 1_555 no
Si(2) C(25) H(25) 109.5(4) 1_555 1_555 1_555 no
Si(2) C(25) H(26) 109.4(4) 1_555 1_555 1_555 no
H(24) C(25) H(25) 109.5(6) 1_555 1_555 1_555 no
H(24) C(25) H(26) 109.4(6) 1_555 1_555 1_555 no
H(25) C(25) H(26) 109.7(6) 1_555 1_555 1_555 no
N(2) C(26) C(22) 127.0(3) 1_555 1_555 1_555 yes
N(2) C(26) H(17) 116.5(3) 1_555 1_555 1_555 no
C(22) C(26) H(17) 116.5(3) 1_555 1_555 1_555 no
N(2) C(27) C(28) 121.4(3) 1_555 1_555 1_555 yes
N(2) C(27) C(32) 121.3(3) 1_555 1_555 1_555 yes
C(28) C(27) C(32) 117.2(3) 1_555 1_555 1_555 yes
F(6) C(28) C(27) 120.0(3) 1_555 1_555 1_555 yes
F(6) C(28) C(29) 118.6(4) 1_555 1_555 1_555 yes
C(27) C(28) C(29) 121.4(4) 1_555 1_555 1_555 yes
F(7) C(29) C(28) 120.1(4) 1_555 1_555 1_555 yes
F(7) C(29) C(30) 120.3(4) 1_555 1_555 1_555 yes
C(28) C(29) C(30) 119.6(4) 1_555 1_555 1_555 yes
F(8) C(30) C(29) 120.4(4) 1_555 1_555 1_555 yes
F(8) C(30) C(31) 119.6(4) 1_555 1_555 1_555 yes
C(29) C(30) C(31) 120.0(4) 1_555 1_555 1_555 yes
F(9) C(31) C(30) 120.0(4) 1_555 1_555 1_555 yes
F(9) C(31) C(32) 120.0(4) 1_555 1_555 1_555 yes
C(30) C(31) C(32) 119.9(4) 1_555 1_555 1_555 yes
F(10) C(32) C(27) 119.2(3) 1_555 1_555 1_555 yes
F(10) C(32) C(31) 119.0(3) 1_555 1_555 1_555 yes
C(27) C(32) C(31) 121.8(4) 1_555 1_555 1_555 yes

loop_
_geom_bond_atom_site_label_1
_geom_bond_atom_site_label_2
_geom_bond_distance
_geom_bond_site_symmetry_1
_geom_bond_site_symmetry_2
_geom_bond_publ_flag
Ti(1) Cl(1) 2.245(1) 1_555 1_555 yes
Ti(1) Cl(2) 2.284(1) 1_555 1_555 yes
Ti(1) O(1) 1.854(2) 1_555 1_555 yes
Ti(1) O(2) 1.860(2) 1_555 1_555 yes
Ti(1) N(1) 2.253(3) 1_555 1_555 yes
Ti(1) N(2) 2.268(3) 1_555 1_555 yes
Si(1) C(2) 1.890(4) 1_555 1_555 yes
Si(1) C(7) 1.850(4) 1_555 1_555 yes
Si(1) C(8) 1.867(4) 1_555 1_555 yes
Si(1) C(9) 1.855(4) 1_555 1_555 yes
Si(2) C(18) 1.893(4) 1_555 1_555 yes
Si(2) C(23) 1.845(5) 1_555 1_555 yes
Si(2) C(24) 1.844(6) 1_555 1_555 yes
Si(2) C(25) 1.855(5) 1_555 1_555 yes
F(1) C(12) 1.338(4) 1_555 1_555 yes
F(2) C(13) 1.345(5) 1_555 1_555 yes
F(3) C(14) 1.341(4) 1_555 1_555 yes
F(4) C(15) 1.341(5) 1_555 1_555 yes
F(5) C(16) 1.332(4) 1_555 1_555 yes
F(6) C(28) 1.341(4) 1_555 1_555 yes
F(7) C(29) 1.342(5) 1_555 1_555 yes
F(8) C(30) 1.342(4) 1_555 1_555 yes
F(9) C(31) 1.346(4) 1_555 1_555 yes
F(10) C(32) 1.342(4) 1_555 1_555 yes
O(1) C(1) 1.339(4) 1_555 1_555 yes
O(2) C(17) 1.329(4) 1_555 1_555 yes
N(1) C(10) 1.306(4) 1_555 1_555 yes
N(1) C(11) 1.429(4) 1_555 1_555 yes
N(2) C(26) 1.291(4) 1_555 1_555 yes
N(2) C(27) 1.426(4) 1_555 1_555 yes
C(1) C(2) 1.407(4) 1_555 1_555 yes
C(1) C(6) 1.411(4) 1_555 1_555 yes
C(2) C(3) 1.394(5) 1_555 1_555 yes
C(3) C(4) 1.383(5) 1_555 1_555 yes
C(3) H(1) 0.950 1_555 1_555 no
C(4) C(5) 1.369(5) 1_555 1_555 yes
C(4) H(2) 0.950 1_555 1_555 no
C(5) C(6) 1.402(5) 1_555 1_555 yes
C(5) H(3) 0.950 1_555 1_555 no
C(6) C(10) 1.422(4) 1_555 1_555 yes
C(7) H(5) 0.951 1_555 1_555 no
C(7) H(6) 0.950 1_555 1_555 no
C(7) H(7) 0.951 1_555 1_555 no
C(8) H(8) 0.950 1_555 1_555 no
C(8) H(9) 0.950 1_555 1_555 no
C(8) H(10) 0.951 1_555 1_555 no
C(9) H(11) 0.949 1_555 1_555 no
C(9) H(12) 0.950 1_555 1_555 no
C(9) H(13) 0.950 1_555 1_555 no
C(10) H(4) 0.950 1_555 1_555 no
C(11) C(12) 1.378(5) 1_555 1_555 yes
C(11) C(16) 1.388(5) 1_555 1_555 yes
C(12) C(13) 1.387(5) 1_555 1_555 yes
C(13) C(14) 1.366(6) 1_555 1_555 yes
C(14) C(15) 1.356(6) 1_555 1_555 yes
C(15) C(16) 1.378(5) 1_555 1_555 yes
C(17) C(18) 1.400(4) 1_555 1_555 yes
C(17) C(22) 1.418(4) 1_555 1_555 yes
C(18) C(19) 1.389(5) 1_555 1_555 yes
C(19) C(20) 1.395(6) 1_555 1_555 yes
C(19) H(14) 0.948 1_555 1_555 no
C(20) C(21) 1.358(6) 1_555 1_555 yes
C(20) H(15) 0.950 1_555 1_555 no
C(21) C(22) 1.411(5) 1_555 1_555 yes
C(21) H(16) 0.950 1_555 1_555 no
C(22) C(26) 1.425(4) 1_555 1_555 yes
C(23) H(18) 0.949 1_555 1_555 no
C(23) H(19) 0.949 1_555 1_555 no
C(23) H(20) 0.952 1_555 1_555 no
C(24) H(21) 0.949 1_555 1_555 no
C(24) H(22) 0.948 1_555 1_555 no
C(24) H(23) 0.951 1_555 1_555 no
C(25) H(24) 0.951 1_555 1_555 no
C(25) H(25) 0.948 1_555 1_555 no
C(25) H(26) 0.949 1_555 1_555 no
C(26) H(17) 0.950 1_555 1_555 no
C(27) C(28) 1.384(5) 1_555 1_555 yes
C(27) C(32) 1.391(5) 1_555 1_555 yes
C(28) C(29) 1.374(5) 1_555 1_555 yes
C(29) C(30) 1.377(6) 1_555 1_555 yes
C(30) C(31) 1.369(6) 1_555 1_555 yes
C(31) C(32) 1.360(5) 1_555 1_555 yes

loop_
_geom_contact_atom_site_label_1
_geom_contact_atom_site_label_2
_geom_contact_distance
_geom_contact_site_symmetry_1
_geom_contact_site_symmetry_2
Cl(1) C(31) 3.261(4) 1_555 4_555
Cl(1) F(9) 3.372(3) 1_555 4_555
Cl(1) C(32) 3.420(3) 1_555 4_555
Cl(2) C(16) 3.307(4) 1_555 6_546
Cl(2) F(5) 3.326(2) 1_555 6_546
F(1) F(6) 3.325(3) 1_555 6_556
F(1) F(7) 3.359(4) 1_555 6_556
F(1) C(28) 3.454(4) 1_555 4_555
F(1) C(26) 3.570(4) 1_555 4_555
F(2) F(7) 2.871(4) 1_555 6_556
F(2) C(21) 3.525(5) 1_555 4_555
F(3) C(19) 3.253(4) 1_555 3_657
F(3) C(9) 3.502(5) 1_555 6_556
F(5) C(23) 3.494(6) 1_555 4_554
F(6) F(7) 3.181(4) 1_555 7_546
F(6) F(6) 3.378(5) 1_555 7_546
F(6) C(12) 3.455(4) 1_555 6_546
F(6) C(10) 3.498(4) 1_555 6_546
F(7) C(13) 3.361(6) 1_555 6_546
F(7) C(5) 3.520(5) 1_555 4_554
F(8) C(4) 3.242(5) 1_555 4_554
F(8) C(3) 3.243(5) 1_555 4_554
F(8) C(5) 3.346(5) 1_555 4_554
F(8) C(2) 3.423(4) 1_555 4_554
F(8) C(6) 3.491(4) 1_555 4_554
F(8) C(1) 3.548(4) 1_555 4_554
F(9) C(8) 3.180(5) 1_555 3_556
F(9) C(24) 3.488(6) 1_555 6_556
F(9) C(7) 3.535(5) 1_555 4_554
F(10) C(24) 3.540(6) 1_555 6_556

loop_
_geom_torsion_atom_site_label_1
_geom_torsion_atom_site_label_2
_geom_torsion_atom_site_label_3
_geom_torsion_atom_site_label_4
_geom_torsion
_geom_torsion_site_symmetry_1
_geom_torsion_site_symmetry_2
_geom_torsion_site_symmetry_3
_geom_torsion_site_symmetry_4
_geom_torsion_publ_flag
Ti(1) O(1) C(1) C(2) -152.8(3) 1_555 1_555 1_555 1_555 yes
Ti(1) O(1) C(1) C(6) 27.7(5) 1_555 1_555 1_555 1_555 yes
Ti(1) O(2) C(17) C(18) 178.6(3) 1_555 1_555 1_555 1_555 yes
Ti(1) O(2) C(17) C(22) -2.8(6) 1_555 1_555 1_555 1_555 yes
Ti(1) N(1) C(10) C(6) -2.2(5) 1_555 1_555 1_555 1_555 yes
Ti(1) N(1) C(11) C(12) -86.4(4) 1_555 1_555 1_555 1_555 yes
Ti(1) N(1) C(11) C(16) 92.1(3) 1_555 1_555 1_555 1_555 yes
Ti(1) N(2) C(26) C(22) -0.9(5) 1_555 1_555 1_555 1_555 yes
Ti(1) N(2) C(27) C(28) -103.1(3) 1_555 1_555 1_555 1_555 yes
Ti(1) N(2) C(27) C(32) 74.7(4) 1_555 1_555 1_555 1_555 yes
Cl(1) Ti(1) O(1) C(1) 62.7(3) 1_555 1_555 1_555 1_555 yes
Cl(1) Ti(1) O(2) C(17) -168.9(4) 1_555 1_555 1_555 1_555 yes
Cl(1) Ti(1) N(1) C(10) -82.6(3) 1_555 1_555 1_555 1_555 yes
Cl(1) Ti(1) N(1) C(11) 93.3(2) 1_555 1_555 1_555 1_555 yes
Cl(1) Ti(1) N(2) C(26) 28.4(8) 1_555 1_555 1_555 1_555 yes
Cl(1) Ti(1) N(2) C(27) -160.1(5) 1_555 1_555 1_555 1_555 yes
Cl(2) Ti(1) O(1) C(1) 162.2(3) 1_555 1_555 1_555 1_555 yes
Cl(2) Ti(1) O(2) C(17) 91.4(4) 1_555 1_555 1_555 1_555 yes
Cl(2) Ti(1) N(1) C(10) 70.2(5) 1_555 1_555 1_555 1_555 yes
Cl(2) Ti(1) N(1) C(11) -113.9(4) 1_555 1_555 1_555 1_555 yes
Cl(2) Ti(1) N(2) C(26) -102.3(3) 1_555 1_555 1_555 1_555 yes
Cl(2) Ti(1) N(2) C(27) 69.1(2) 1_555 1_555 1_555 1_555 yes
Si(1) C(2) C(1) O(1) 7.3(4) 1_555 1_555 1_555 1_555 yes
Si(1) C(2) C(1) C(6) -173.3(3) 1_555 1_555 1_555 1_555 yes
Si(1) C(2) C(3) C(4) 176.0(3) 1_555 1_555 1_555 1_555 yes
Si(2) C(18) C(17) O(2) 12.5(5) 1_555 1_555 1_555 1_555 yes
Si(2) C(18) C(17) C(22) -166.0(3) 1_555 1_555 1_555 1_555 yes
Si(2) C(18) C(19) C(20) 169.9(4) 1_555 1_555 1_555 1_555 yes
F(1) C(12) C(11) N(1) -5.5(5) 1_555 1_555 1_555 1_555 yes
F(1) C(12) C(11) C(16) 176.0(3) 1_555 1_555 1_555 1_555 yes
F(1) C(12) C(13) F(2) 1.5(6) 1_555 1_555 1_555 1_555 yes
F(1) C(12) C(13) C(14) -178.3(4) 1_555 1_555 1_555 1_555 yes
F(2) C(13) C(12) C(11) -178.9(4) 1_555 1_555 1_555 1_555 yes
F(2) C(13) C(14) F(3) 1.5(7) 1_555 1_555 1_555 1_555 yes
F(2) C(13) C(14) C(15) -178.7(4) 1_555 1_555 1_555 1_555 yes
F(3) C(14) C(13) C(12) -178.7(4) 1_555 1_555 1_555 1_555 yes
F(3) C(14) C(15) F(4) -1.8(7) 1_555 1_555 1_555 1_555 yes
F(3) C(14) C(15) C(16) 178.8(4) 1_555 1_555 1_555 1_555 yes
F(4) C(15) C(14) C(13) 178.5(4) 1_555 1_555 1_555 1_555 yes
F(4) C(15) C(16) F(5) -0.7(6) 1_555 1_555 1_555 1_555 yes
F(4) C(15) C(16) C(11) 179.0(3) 1_555 1_555 1_555 1_555 yes
F(5) C(16) C(11) N(1) 4.9(5) 1_555 1_555 1_555 1_555 yes
F(5) C(16) C(11) C(12) -176.6(3) 1_555 1_555 1_555 1_555 yes
F(5) C(16) C(15) C(14) 178.8(4) 1_555 1_555 1_555 1_555 yes
F(6) C(28) C(27) N(2) -3.5(5) 1_555 1_555 1_555 1_555 yes
F(6) C(28) C(27) C(32) 178.5(3) 1_555 1_555 1_555 1_555 yes
F(6) C(28) C(29) F(7) 0.3(6) 1_555 1_555 1_555 1_555 yes
F(6) C(28) C(29) C(30) 178.8(4) 1_555 1_555 1_555 1_555 yes
F(7) C(29) C(28) C(27) -178.7(4) 1_555 1_555 1_555 1_555 yes
F(7) C(29) C(30) F(8) 0.5(6) 1_555 1_555 1_555 1_555 yes
F(7) C(29) C(30) C(31) -179.3(4) 1_555 1_555 1_555 1_555 yes
F(8) C(30) C(29) C(28) -178.0(4) 1_555 1_555 1_555 1_555 yes
F(8) C(30) C(31) F(9) -1.3(6) 1_555 1_555 1_555 1_555 yes
F(8) C(30) C(31) C(32) 178.8(3) 1_555 1_555 1_555 1_555 yes
F(9) C(31) C(30) C(29) 178.6(3) 1_555 1_555 1_555 1_555 yes
F(9) C(31) C(32) F(10) -2.8(5) 1_555 1_555 1_555 1_555 yes
F(9) C(31) C(32) C(27) 178.6(3) 1_555 1_555 1_555 1_555 yes
F(10) C(32) C(27) N(2) 6.8(5) 1_555 1_555 1_555 1_555 yes
F(10) C(32) C(27) C(28) -175.2(3) 1_555 1_555 1_555 1_555 yes
F(10) C(32) C(31) C(30) 177.1(3) 1_555 1_555 1_555 1_555 yes
O(1) Ti(1) O(2) C(17) -44.0(6) 1_555 1_555 1_555 1_555 yes
O(1) Ti(1) N(1) C(10) 11.9(3) 1_555 1_555 1_555 1_555 yes
O(1) Ti(1) N(1) C(11) -172.2(3) 1_555 1_555 1_555 1_555 yes
O(1) Ti(1) N(2) C(26) 164.2(3) 1_555 1_555 1_555 1_555 yes
O(1) Ti(1) N(2) C(27) -24.3(2) 1_555 1_555 1_555 1_555 yes
O(1) C(1) C(2) C(3) -176.3(3) 1_555 1_555 1_555 1_555 yes
O(1) C(1) C(6) C(5) 175.8(3) 1_555 1_555 1_555 1_555 yes
O(1) C(1) C(6) C(10) -3.9(5) 1_555 1_555 1_555 1_555 yes
O(2) Ti(1) O(1) C(1) -62.1(6) 1_555 1_555 1_555 1_555 yes
O(2) Ti(1) N(1) C(10) -176.3(3) 1_555 1_555 1_555 1_555 yes
O(2) Ti(1) N(1) C(11) -0.4(2) 1_555 1_555 1_555 1_555 yes
O(2) Ti(1) N(2) C(26) -4.6(3) 1_555 1_555 1_555 1_555 yes
O(2) Ti(1) N(2) C(27) 166.9(2) 1_555 1_555 1_555 1_555 yes
O(2) C(17) C(18) C(19) -175.5(3) 1_555 1_555 1_555 1_555 yes
O(2) C(17) C(22) C(21) 176.7(3) 1_555 1_555 1_555 1_555 yes
O(2) C(17) C(22) C(26) -7.0(5) 1_555 1_555 1_555 1_555 yes
N(1) Ti(1) O(1) C(1) -27.2(3) 1_555 1_555 1_555 1_555 yes
N(1) Ti(1) O(2) C(17) -78.4(4) 1_555 1_555 1_555 1_555 yes
N(1) Ti(1) N(2) C(26) 83.7(3) 1_555 1_555 1_555 1_555 yes
N(1) Ti(1) N(2) C(27) -104.8(2) 1_555 1_555 1_555 1_555 yes
N(1) C(10) C(6) C(1) -4.8(6) 1_555 1_555 1_555 1_555 yes
N(1) C(10) C(6) C(5) 175.6(3) 1_555 1_555 1_555 1_555 yes
N(1) C(11) C(12) C(13) 174.9(3) 1_555 1_555 1_555 1_555 yes
N(1) C(11) C(16) C(15) -174.8(3) 1_555 1_555 1_555 1_555 yes
N(2) Ti(1) O(1) C(1) -112.4(3) 1_555 1_555 1_555 1_555 yes
N(2) Ti(1) O(2) C(17) 7.2(4) 1_555 1_555 1_555 1_555 yes
N(2) Ti(1) N(1) C(10) 103.3(3) 1_555 1_555 1_555 1_555 yes
N(2) Ti(1) N(1) C(11) -80.8(2) 1_555 1_555 1_555 1_555 yes
N(2) C(26) C(22) C(17) 8.1(6) 1_555 1_555 1_555 1_555 yes
N(2) C(26) C(22) C(21) -175.7(4) 1_555 1_555 1_555 1_555 yes
N(2) C(27) C(28) C(29) 175.4(3) 1_555 1_555 1_555 1_555 yes
N(2) C(27) C(32) C(31) -174.6(3) 1_555 1_555 1_555 1_555 yes
C(1) C(2) Si(1) C(7) 57.1(3) 1_555 1_555 1_555 1_555 yes
C(1) C(2) Si(1) C(8) 175.9(3) 1_555 1_555 1_555 1_555 yes
C(1) C(2) Si(1) C(9) -65.1(3) 1_555 1_555 1_555 1_555 yes
C(1) C(2) C(3) C(4) -0.4(6) 1_555 1_555 1_555 1_555 yes
C(1) C(6) C(5) C(4) 1.3(6) 1_555 1_555 1_555 1_555 yes
C(2) C(1) C(6) C(5) -3.7(5) 1_555 1_555 1_555 1_555 yes
C(2) C(1) C(6) C(10) 176.7(3) 1_555 1_555 1_555 1_555 yes
C(2) C(3) C(4) C(5) -1.8(7) 1_555 1_555 1_555 1_555 yes
C(3) C(2) Si(1) C(7) -119.2(3) 1_555 1_555 1_555 1_555 yes
C(3) C(2) Si(1) C(8) -0.3(4) 1_555 1_555 1_555 1_555 yes
C(3) C(2) Si(1) C(9) 118.6(3) 1_555 1_555 1_555 1_555 yes
C(3) C(2) C(1) C(6) 3.2(5) 1_555 1_555 1_555 1_555 yes
C(3) C(4) C(5) C(6) 1.3(6) 1_555 1_555 1_555 1_555 yes
C(4) C(5) C(6) C(10) -179.0(4) 1_555 1_555 1_555 1_555 yes
C(6) C(10) N(1) C(11) -178.3(3) 1_555 1_555 1_555 1_555 yes
C(10) N(1) C(11) C(12) 89.9(4) 1_555 1_555 1_555 1_555 yes
C(10) N(1) C(11) C(16) -91.6(4) 1_555 1_555 1_555 1_555 yes
C(11) C(12) C(13) C(14) 1.3(6) 1_555 1_555 1_555 1_555 yes
C(11) C(16) C(15) C(14) -1.5(6) 1_555 1_555 1_555 1_555 yes
C(12) C(11) C(16) C(15) 3.7(5) 1_555 1_555 1_555 1_555 yes
C(12) C(13) C(14) C(15) 1.1(7) 1_555 1_555 1_555 1_555 yes
C(13) C(12) C(11) C(16) -3.6(5) 1_555 1_555 1_555 1_555 yes
C(13) C(14) C(15) C(16) -1.0(7) 1_555 1_555 1_555 1_555 yes
C(17) C(18) Si(2) C(23) -66.2(4) 1_555 1_555 1_555 1_555 yes
C(17) C(18) Si(2) C(24) 54.9(4) 1_555 1_555 1_555 1_555 yes
C(17) C(18) Si(2) C(25) 173.9(3) 1_555 1_555 1_555 1_555 yes
C(17) C(18) C(19) C(20) -2.0(7) 1_555 1_555 1_555 1_555 yes
C(17) C(22) C(21) C(20) -0.7(6) 1_555 1_555 1_555 1_555 yes
C(18) C(17) C(22) C(21) -4.8(5) 1_555 1_555 1_555 1_555 yes
C(18) C(17) C(22) C(26) 171.5(3) 1_555 1_555 1_555 1_555 yes
C(18) C(19) C(20) C(21) -3.2(8) 1_555 1_555 1_555 1_555 yes
C(19) C(18) Si(2) C(23) 122.2(4) 1_555 1_555 1_555 1_555 yes
C(19) C(18) Si(2) C(24) -116.6(4) 1_555 1_555 1_555 1_555 yes
C(19) C(18) Si(2) C(25) 2.4(4) 1_555 1_555 1_555 1_555 yes
C(19) C(18) C(17) C(22) 6.0(5) 1_555 1_555 1_555 1_555 yes
C(19) C(20) C(21) C(22) 4.5(7) 1_555 1_555 1_555 1_555 yes
C(20) C(21) C(22) C(26) -177.1(4) 1_555 1_555 1_555 1_555 yes
C(22) C(26) N(2) C(27) -172.6(3) 1_555 1_555 1_555 1_555 yes
C(26) N(2) C(27) C(28) 69.2(4) 1_555 1_555 1_555 1_555 yes
C(26) N(2) C(27) C(32) -113.0(4) 1_555 1_555 1_555 1_555 yes
C(27) C(28) C(29) C(30) -0.2(6) 1_555 1_555 1_555 1_555 yes
C(27) C(32) C(31) C(30) -1.5(5) 1_555 1_555 1_555 1_555 yes
C(28) C(27) C(32) C(31) 3.4(5) 1_555 1_555 1_555 1_555 yes
C(28) C(29) C(30) C(31) 2.2(6) 1_555 1_555 1_555 1_555 yes
C(29) C(28) C(27) C(32) -2.5(5) 1_555 1_555 1_555 1_555 yes
C(29) C(30) C(31) C(32) -1.3(6) 1_555 1_555 1_555 1_555 yes
